data_7017705
loop_
_publ_author_name
'Zhang, Shuanming'
'Pattacini, Roberto'
'Jie, Suyun'
'Braunstein, Pierre'

_publ_section_title
;
 A phosphino-oxazoline ligand as a P,N-bridge in palladium/cobalt or
 P,N-chelate in nickel complexes: catalytic ethylene oligomerization.
;
_journal_issue 2
_journal_name_full 'Dalton transactions (Cambridge, England : 2003)'
_journal_page_first 379
_journal_page_last 386
_journal_paper_doi 10.1039/c1dt11352f
_journal_volume 41
_journal_year 2012
_chemical_formula_moiety 'C32 H32 Cl4 Co N2 O2 P2 Pd, C2 H3 N'
_chemical_formula_sum 'C34 H35 Cl4 Co N3 O2 P2 Pd'
_chemical_formula_weight 886.72
_space_group_IT_number 2
_symmetry_cell_setting triclinic
_symmetry_Int_Tables_number 2
_symmetry_space_group_name_Hall '-P 1'
_symmetry_space_group_name_H-M 'P -1'
_atom_sites_solution_hydrogens geom
_atom_sites_solution_primary direct
_atom_sites_solution_secondary difmap
_audit_creation_method SHELXL-97
_cell_angle_alpha 81.649(2)
_cell_angle_beta 88.148(2)
_cell_angle_gamma 63.361(2)
_cell_formula_units_Z 2
_cell_length_a 12.5554(4)
_cell_length_b 12.9516(5)
_cell_length_c 13.0189(5)
_cell_measurement_reflns_used 9506
_cell_measurement_temperature 173(2)
_cell_measurement_theta_max 27.485
_cell_measurement_theta_min 0.998
_cell_volume 1870.96(12)
_computing_cell_refinement 'HKL Scalepack (Otwinowski & Minor 1997)'
_computing_data_reduction 'HKL Denzo and Scalepack (Otwinowski & Minor 1997)'
_computing_molecular_graphics ORTEP-3
_computing_publication_material PLATON
_computing_structure_refinement 'SHELXL-97 (Sheldrick, 1997)'
_computing_structure_solution 'SHELXS-97 (Sheldrick, 1997)'
_diffrn_ambient_temperature 173(2)
_diffrn_detector_area_resol_mean 9
_diffrn_measured_fraction_theta_full 0.998
_diffrn_measured_fraction_theta_max 0.998
_diffrn_measurement_device_type KappaCCD
_diffrn_measurement_method CCD
_diffrn_radiation_monochromator graphite
_diffrn_radiation_probe x-ray
_diffrn_radiation_type MoK\a
_diffrn_radiation_wavelength 0.71073
_diffrn_reflns_av_R_equivalents 0.0455
_diffrn_reflns_av_sigmaI/netI 0.0598
_diffrn_reflns_limit_h_max 15
_diffrn_reflns_limit_h_min -14
_diffrn_reflns_limit_k_max 16
_diffrn_reflns_limit_k_min -14
_diffrn_reflns_limit_l_max 14
_diffrn_reflns_limit_l_min -16
_diffrn_reflns_number 18204
_diffrn_reflns_theta_full 26.50
_diffrn_reflns_theta_max 26.50
_diffrn_reflns_theta_min 1.58
_diffrn_source 'fine-focus sealed tube'
_exptl_absorpt_coefficient_mu 1.330
_exptl_absorpt_correction_type none
_exptl_crystal_colour blue
_exptl_crystal_density_diffrn 1.574
_exptl_crystal_density_method 'not measured'
_exptl_crystal_description preism
_exptl_crystal_F_000 894
_exptl_crystal_size_max 0.13
_exptl_crystal_size_mid 0.1
_exptl_crystal_size_min 0.1
_refine_diff_density_max 0.745
_refine_diff_density_min -0.875
_refine_diff_density_rms 0.088
_refine_ls_extinction_method none
_refine_ls_goodness_of_fit_ref 1.012
_refine_ls_hydrogen_treatment constr
_refine_ls_matrix_type full
_refine_ls_number_parameters 425
_refine_ls_number_reflns 7750
_refine_ls_number_restraints 0
_refine_ls_restrained_S_all 1.012
_refine_ls_R_factor_all 0.0728
_refine_ls_R_factor_gt 0.0401
_refine_ls_shift/su_max 0.003
_refine_ls_shift/su_mean 0.000
_refine_ls_structure_factor_coef Fsqd
_refine_ls_weighting_details 'calc w=1/[\s^2^(Fo^2^)+(0.0481P)^2^+0.0000P] where P=(Fo^2^+2Fc^2^)/3'
_refine_ls_weighting_scheme calc
_refine_ls_wR_factor_gt 0.0898
_refine_ls_wR_factor_ref 0.0999
_reflns_number_gt 5413
_reflns_number_total 7750
_reflns_threshold_expression >2sigma(I)
_cod_data_source_file c1dt11352f.txt
_cod_data_source_block compound1
_cod_database_code 7017705

loop_
_symmetry_equiv_pos_as_xyz
'x, y, z'
-x,-y,-z

loop_
_atom_site_label
_atom_site_type_symbol
_atom_site_fract_x
_atom_site_fract_y
_atom_site_fract_z
_atom_site_U_iso_or_equiv
_atom_site_adp_type
_atom_site_occupancy
_atom_site_symmetry_multiplicity
_atom_site_calc_flag
_atom_site_refinement_flags
Pd1 Pd 0.19983(2) 0.31413(2) 0.286010(19) 0.03108(9) Uani 1 1 d .
Co1 Co -0.06006(4) 0.85459(4) 0.19549(4) 0.04100(14) Uani 1 1 d .
P2 P 0.23196(7) 0.43977(7) 0.16475(7) 0.0310(2) Uani 1 1 d .
P1 P 0.33002(7) 0.29222(7) 0.41219(7) 0.0345(2) Uani 1 1 d .
Cl1 Cl 0.06049(7) 0.32115(8) 0.16618(7) 0.0431(2) Uani 1 1 d .
Cl2 Cl -0.08290(9) 0.72478(9) 0.31808(8) 0.0582(3) Uani 1 1 d .
Cl4 Cl 0.03318(11) 0.94520(11) 0.26270(9) 0.0743(3) Uani 1 1 d .
Cl3 Cl -0.23107(9) 0.98860(9) 0.11289(9) 0.0663(3) Uani 1 1 d .
N1 N 0.1758(2) 0.1891(2) 0.3917(2) 0.0347(6) Uani 1 1 d .
O2 O 0.1707(2) 0.6453(2) -0.01992(19) 0.0462(6) Uani 1 1 d .
N2 N 0.0488(2) 0.7709(2) 0.0817(2) 0.0404(7) Uani 1 1 d .
O1 O 0.2436(2) 0.0417(2) 0.5218(2) 0.0588(7) Uani 1 1 d .
C11 C 0.4767(3) 0.2815(3) 0.3868(3) 0.0374(8) Uani 1 1 d .
C27 C 0.2974(3) 0.3552(3) 0.0601(2) 0.0334(7) Uani 1 1 d .
C26 C 0.2752(3) 0.5948(3) 0.2589(3) 0.0482(9) Uani 1 1 d .
H26 H 0.2064 0.6045 0.2941 0.058 Uiso 1 1 calc R
C6 C 0.1525(3) 0.4863(3) 0.4811(3) 0.0431(9) Uani 1 1 d .
H6 H 0.1146 0.4995 0.4169 0.052 Uiso 1 1 calc R
C19 C 0.0993(3) 0.6667(3) 0.0613(3) 0.0362(8) Uani 1 1 d .
C16 C 0.5119(3) 0.3598(3) 0.4190(3) 0.0497(10) Uani 1 1 d .
H16 H 0.4592 0.4201 0.4532 0.060 Uiso 1 1 calc R
C21 C 0.3204(3) 0.5126(3) 0.1918(3) 0.0363(8) Uani 1 1 d .
C20 C 0.0893(3) 0.5647(3) 0.1191(3) 0.0357(8) Uani 1 1 d .
H20A H 0.0478 0.5394 0.0747 0.043 Uiso 1 1 calc R
H20B H 0.0408 0.5890 0.1787 0.043 Uiso 1 1 calc R
C5 C 0.2633(3) 0.3919(3) 0.5039(3) 0.0371(8) Uani 1 1 d .
C3 C 0.2542(3) 0.1284(3) 0.4639(3) 0.0426(9) Uani 1 1 d .
C9 C 0.2636(4) 0.4484(4) 0.6709(3) 0.0559(11) Uani 1 1 d .
H9 H 0.3012 0.4365 0.7350 0.067 Uiso 1 1 calc R
C12 C 0.5567(3) 0.1928(3) 0.3355(3) 0.0477(9) Uani 1 1 d .
H12 H 0.5343 0.1396 0.3142 0.057 Uiso 1 1 calc R
C10 C 0.3191(3) 0.3726(3) 0.6006(3) 0.0481(9) Uani 1 1 d .
H10 H 0.3932 0.3090 0.6174 0.058 Uiso 1 1 calc R
C1 C 0.0892(3) 0.1406(3) 0.3929(3) 0.0509(10) Uani 1 1 d .
H1A H 0.0880 0.1126 0.3280 0.061 Uiso 1 1 calc R
H1B H 0.0095 0.1985 0.4053 0.061 Uiso 1 1 calc R
C32 C 0.4074(3) 0.2590(3) 0.0801(3) 0.0495(9) Uani 1 1 d .
H32 H 0.4510 0.2486 0.1403 0.059 Uiso 1 1 calc R
C29 C 0.2791(4) 0.2871(4) -0.0967(3) 0.0538(10) Uani 1 1 d .
H29 H 0.2351 0.2964 -0.1564 0.065 Uiso 1 1 calc R
C28 C 0.2351(3) 0.3695(3) -0.0302(3) 0.0429(9) Uani 1 1 d .
H28 H 0.1627 0.4354 -0.0465 0.051 Uiso 1 1 calc R
C25 C 0.3310(4) 0.6629(3) 0.2743(3) 0.0587(11) Uani 1 1 d .
H25 H 0.3003 0.7179 0.3196 0.070 Uiso 1 1 calc R
C22 C 0.4233(3) 0.4971(4) 0.1410(3) 0.0536(10) Uani 1 1 d .
H22 H 0.4551 0.4418 0.0962 0.064 Uiso 1 1 calc R
C4 C 0.3580(3) 0.1482(3) 0.4830(3) 0.0517(10) Uani 1 1 d .
H4A H 0.4295 0.0877 0.4589 0.062 Uiso 1 1 calc R
H4B H 0.3691 0.1461 0.5568 0.062 Uiso 1 1 calc R
C15 C 0.6251(4) 0.3476(4) 0.3998(4) 0.0672(12) Uani 1 1 d .
H15 H 0.6489 0.3997 0.4214 0.081 Uiso 1 1 calc R
C8 C 0.1530(4) 0.5419(4) 0.6475(3) 0.0576(11) Uani 1 1 d .
H8 H 0.1159 0.5919 0.6960 0.069 Uiso 1 1 calc R
C7 C 0.0976(3) 0.5610(3) 0.5529(3) 0.0552(10) Uani 1 1 d .
H7 H 0.0232 0.6243 0.5369 0.066 Uiso 1 1 calc R
C23 C 0.4792(4) 0.5652(4) 0.1576(4) 0.0684(13) Uani 1 1 d .
H23 H 0.5496 0.5540 0.1246 0.082 Uiso 1 1 calc R
C13 C 0.6700(3) 0.1826(4) 0.3156(3) 0.0594(11) Uani 1 1 d .
H13 H 0.7228 0.1241 0.2797 0.071 Uiso 1 1 calc R
C24 C 0.4322(4) 0.6479(4) 0.2215(4) 0.0679(13) Uani 1 1 d .
H24 H 0.4690 0.6947 0.2296 0.081 Uiso 1 1 calc R
C30 C 0.3876(4) 0.1916(4) -0.0748(3) 0.0613(11) Uani 1 1 d .
H30 H 0.4166 0.1357 -0.1193 0.074 Uiso 1 1 calc R
C17 C 0.0843(4) 0.8422(3) 0.0028(3) 0.0609(11) Uani 1 1 d .
H17A H 0.1239 0.8793 0.0351 0.073 Uiso 1 1 calc R
H17B H 0.0155 0.9019 -0.0382 0.073 Uiso 1 1 calc R
C14 C 0.7029(4) 0.2592(4) 0.3492(3) 0.0667(12) Uani 1 1 d .
H14 H 0.7795 0.2513 0.3376 0.080 Uiso 1 1 calc R
C2 C 0.1363(4) 0.0409(4) 0.4825(3) 0.0712(13) Uani 1 1 d .
H2A H 0.0781 0.0532 0.5360 0.085 Uiso 1 1 calc R
H2B H 0.1554 -0.0329 0.4587 0.085 Uiso 1 1 calc R
C48 C 0.3650(4) -0.0230(4) 0.2433(4) 0.0789(15) Uani 1 1 d .
C18 C 0.1690(4) 0.7557(3) -0.0639(3) 0.0640(12) Uani 1 1 d .
H18A H 0.1404 0.7775 -0.1358 0.077 Uiso 1 1 calc R
H18B H 0.2480 0.7513 -0.0601 0.077 Uiso 1 1 calc R
C31 C 0.4534(4) 0.1781(4) 0.0122(3) 0.0643(12) Uani 1 1 d .
H31 H 0.5285 0.1150 0.0255 0.077 Uiso 1 1 calc R
C33 C 0.2832(4) 0.0093(4) 0.1558(4) 0.0824(14) Uani 1 1 d .
H33A H 0.2540 -0.0478 0.1567 0.124 Uiso 1 1 calc R
H33B H 0.3236 0.0129 0.0925 0.124 Uiso 1 1 calc R
H33C H 0.2175 0.0843 0.1600 0.124 Uiso 1 1 calc R
N3 N 0.4286(4) -0.0490(5) 0.3111(4) 0.131(2) Uani 1 1 d .

loop_
_atom_site_aniso_label
_atom_site_aniso_U_11
_atom_site_aniso_U_22
_atom_site_aniso_U_33
_atom_site_aniso_U_23
_atom_site_aniso_U_13
_atom_site_aniso_U_12
Pd1 0.03448(15) 0.02767(15) 0.03158(16) -0.00342(11) -0.00163(11) -0.01446(11)
Co1 0.0492(3) 0.0328(3) 0.0422(3) -0.0049(2) -0.0005(2) -0.0195(2)
P2 0.0324(4) 0.0283(5) 0.0315(5) -0.0024(4) -0.0017(4) -0.0134(4)
P1 0.0352(5) 0.0300(5) 0.0355(5) -0.0017(4) -0.0063(4) -0.0124(4)
Cl1 0.0473(5) 0.0522(6) 0.0391(5) -0.0068(4) -0.0035(4) -0.0302(4)
Cl2 0.0733(7) 0.0501(6) 0.0507(6) 0.0029(5) 0.0056(5) -0.0305(5)
Cl4 0.0913(8) 0.0857(8) 0.0779(8) -0.0303(7) 0.0067(6) -0.0626(7)
Cl3 0.0630(6) 0.0502(6) 0.0712(8) -0.0031(5) -0.0158(5) -0.0132(5)
N1 0.0413(16) 0.0255(15) 0.0407(18) -0.0033(13) 0.0016(13) -0.0183(13)
O2 0.0547(15) 0.0385(15) 0.0407(15) -0.0030(12) 0.0066(12) -0.0180(12)
N2 0.0476(17) 0.0288(17) 0.0423(19) -0.0027(14) -0.0008(13) -0.0155(14)
O1 0.088(2) 0.0448(16) 0.0493(17) 0.0116(13) -0.0095(14) -0.0395(15)
C11 0.0358(18) 0.036(2) 0.034(2) 0.0010(16) -0.0079(15) -0.0115(16)
C27 0.0357(18) 0.0337(19) 0.031(2) -0.0040(15) 0.0042(14) -0.0166(15)
C26 0.053(2) 0.046(2) 0.052(3) -0.0077(19) -0.0031(18) -0.0269(19)
C6 0.040(2) 0.047(2) 0.045(2) -0.0115(18) 0.0020(16) -0.0202(18)
C19 0.0352(18) 0.032(2) 0.038(2) -0.0002(16) -0.0089(15) -0.0133(16)
C16 0.046(2) 0.055(3) 0.052(3) -0.013(2) 0.0062(18) -0.0248(19)
C21 0.0387(19) 0.035(2) 0.036(2) 0.0056(16) -0.0104(15) -0.0192(16)
C20 0.0350(18) 0.0270(18) 0.044(2) -0.0020(15) -0.0028(15) -0.0137(15)
C5 0.0413(19) 0.039(2) 0.034(2) -0.0003(16) 0.0003(15) -0.0218(17)
C3 0.055(2) 0.033(2) 0.039(2) -0.0029(17) -0.0009(18) -0.0200(18)
C9 0.071(3) 0.080(3) 0.032(2) -0.011(2) 0.0012(19) -0.046(3)
C12 0.051(2) 0.042(2) 0.041(2) -0.0047(18) -0.0054(18) -0.0118(18)
C10 0.049(2) 0.058(3) 0.041(2) -0.0033(19) -0.0054(18) -0.0276(19)
C1 0.061(2) 0.044(2) 0.056(3) -0.004(2) 0.004(2) -0.032(2)
C32 0.046(2) 0.050(2) 0.042(2) -0.0075(19) -0.0023(17) -0.0123(19)
C29 0.067(3) 0.069(3) 0.039(2) -0.016(2) 0.0076(19) -0.041(2)
C28 0.040(2) 0.046(2) 0.043(2) -0.0070(18) 0.0000(17) -0.0201(17)
C25 0.065(3) 0.050(3) 0.068(3) -0.015(2) -0.012(2) -0.029(2)
C22 0.057(2) 0.070(3) 0.049(3) -0.009(2) 0.0007(19) -0.042(2)
C4 0.056(2) 0.035(2) 0.055(3) 0.0058(19) -0.0137(19) -0.0146(18)
C15 0.063(3) 0.080(3) 0.078(3) -0.022(3) 0.014(2) -0.047(3)
C8 0.065(3) 0.072(3) 0.051(3) -0.026(2) 0.023(2) -0.041(3)
C7 0.040(2) 0.056(3) 0.069(3) -0.022(2) 0.010(2) -0.0177(19)
C23 0.065(3) 0.099(4) 0.067(3) -0.008(3) 0.003(2) -0.061(3)
C13 0.045(2) 0.062(3) 0.048(3) -0.001(2) 0.0080(18) -0.007(2)
C24 0.078(3) 0.069(3) 0.078(3) -0.002(3) -0.020(3) -0.053(3)
C30 0.072(3) 0.056(3) 0.057(3) -0.026(2) 0.023(2) -0.027(2)
C17 0.082(3) 0.038(2) 0.056(3) 0.005(2) 0.012(2) -0.025(2)
C14 0.047(2) 0.090(4) 0.064(3) -0.005(3) 0.008(2) -0.033(3)
C2 0.101(4) 0.072(3) 0.063(3) 0.009(3) -0.002(3) -0.063(3)
C48 0.057(3) 0.089(4) 0.079(4) -0.045(3) 0.014(3) -0.013(3)
C18 0.090(3) 0.044(3) 0.055(3) 0.001(2) 0.018(2) -0.030(2)
C31 0.061(3) 0.054(3) 0.063(3) -0.018(2) 0.012(2) -0.010(2)
C33 0.074(3) 0.094(4) 0.073(4) -0.026(3) 0.006(3) -0.028(3)
N3 0.091(3) 0.162(5) 0.103(4) -0.064(4) -0.022(3) -0.010(3)

loop_
_atom_type_symbol
_atom_type_description
_atom_type_scat_dispersion_real
_atom_type_scat_dispersion_imag
_atom_type_scat_source
C C 0.0033 0.0016 'International Tables Vol C Tables 4.2.6.8 and 6.1.1.4'
H H 0.0000 0.0000 'International Tables Vol C Tables 4.2.6.8 and 6.1.1.4'
N N 0.0061 0.0033 'International Tables Vol C Tables 4.2.6.8 and 6.1.1.4'
O O 0.0106 0.0060 'International Tables Vol C Tables 4.2.6.8 and 6.1.1.4'
P P 0.1023 0.0942 'International Tables Vol C Tables 4.2.6.8 and 6.1.1.4'
Cl Cl 0.1484 0.1585 'International Tables Vol C Tables 4.2.6.8 and 6.1.1.4'
Co Co 0.3494 0.9721 'International Tables Vol C Tables 4.2.6.8 and 6.1.1.4'
Pd Pd -0.9988 1.0072 'International Tables Vol C Tables 4.2.6.8 and 6.1.1.4'

loop_
_geom_angle_atom_site_label_1
_geom_angle_atom_site_label_2
_geom_angle_atom_site_label_3
_geom_angle
N1 Pd1 P1 81.55(7)
N1 Pd1 P2 176.10(7)
P1 Pd1 P2 99.77(3)
N1 Pd1 Cl1 92.17(7)
P1 Pd1 Cl1 173.71(3)
P2 Pd1 Cl1 86.49(3)
N2 Co1 Cl3 105.86(8)
N2 Co1 Cl2 110.55(8)
Cl3 Co1 Cl2 114.01(4)
N2 Co1 Cl4 105.27(8)
Cl3 Co1 Cl4 109.57(5)
Cl2 Co1 Cl4 111.11(4)
C27 P2 C21 109.13(15)
C27 P2 C20 109.70(15)
C21 P2 C20 101.46(14)
C27 P2 Pd1 103.71(10)
C21 P2 Pd1 122.76(11)
C20 P2 Pd1 109.83(11)
C5 P1 C11 108.07(15)
C5 P1 C4 105.13(17)
C11 P1 C4 104.60(16)
C5 P1 Pd1 112.70(11)
C11 P1 Pd1 123.26(11)
C4 P1 Pd1 100.99(11)
C3 N1 C1 107.8(3)
C3 N1 Pd1 119.7(2)
C1 N1 Pd1 131.9(2)
C19 O2 C18 106.6(3)
C19 N2 C17 107.2(3)
C19 N2 Co1 135.8(2)
C17 N2 Co1 117.0(2)
C3 O1 C2 106.2(3)
C12 C11 C16 119.0(3)
C12 C11 P1 119.7(3)
C16 C11 P1 121.3(3)
C28 C27 C32 118.4(3)
C28 C27 P2 123.1(3)
C32 C27 P2 117.5(3)
C21 C26 C25 120.9(4)
C7 C6 C5 120.6(3)
N2 C19 O2 117.6(3)
N2 C19 C20 126.6(3)
O2 C19 C20 115.7(3)
C15 C16 C11 119.7(4)
C22 C21 C26 119.4(3)
C22 C21 P2 122.6(3)
C26 C21 P2 117.7(3)
C19 C20 P2 114.9(2)
C6 C5 C10 119.2(3)
C6 C5 P1 119.9(3)
C10 C5 P1 120.8(3)
N1 C3 O1 118.3(3)
N1 C3 C4 123.1(3)
O1 C3 C4 118.6(3)
C10 C9 C8 120.8(4)
C11 C12 C13 120.6(3)
C9 C10 C5 119.5(4)
N1 C1 C2 102.9(3)
C31 C32 C27 121.2(3)
C30 C29 C28 120.0(4)
C27 C28 C29 120.7(3)
C24 C25 C26 118.9(4)
C21 C22 C23 119.3(4)
C3 C4 P1 107.9(2)
C14 C15 C16 120.4(4)
C7 C8 C9 120.1(4)
C8 C7 C6 119.9(4)
C24 C23 C22 120.8(4)
C14 C13 C12 119.3(4)
C23 C24 C25 120.7(3)
C31 C30 C29 120.3(4)
N2 C17 C18 104.3(3)
C13 C14 C15 121.0(4)
O1 C2 C1 104.8(3)
N3 C48 C33 179.4(6)
O2 C18 C17 104.2(3)
C30 C31 C32 119.4(4)

loop_
_geom_bond_atom_site_label_1
_geom_bond_atom_site_label_2
_geom_bond_distance
Pd1 N1 2.090(3)
Pd1 P1 2.2523(8)
Pd1 P2 2.2592(9)
Pd1 Cl1 2.3442(8)
Co1 N2 2.060(3)
Co1 Cl3 2.2459(11)
Co1 Cl2 2.2537(10)
Co1 Cl4 2.2604(10)
P2 C27 1.813(3)
P2 C21 1.819(3)
P2 C20 1.836(3)
P1 C5 1.791(3)
P1 C11 1.806(3)
P1 C4 1.841(3)
N1 C3 1.274(4)
N1 C1 1.478(4)
O2 C19 1.341(4)
O2 C18 1.452(4)
N2 C19 1.273(4)
N2 C17 1.474(4)
O1 C3 1.314(4)
O1 C2 1.461(4)
C11 C12 1.386(5)
C11 C16 1.392(5)
C27 C28 1.375(4)
C27 C32 1.383(5)
C26 C21 1.384(5)
C26 C25 1.387(5)
C6 C7 1.381(5)
C6 C5 1.384(5)
C19 C20 1.477(4)
C16 C15 1.376(5)
C21 C22 1.377(5)
C5 C10 1.395(5)
C3 C4 1.471(4)
C9 C10 1.377(5)
C9 C8 1.378(6)
C12 C13 1.387(5)
C1 C2 1.517(5)
C32 C31 1.380(5)
C29 C30 1.371(5)
C29 C28 1.379(5)
C25 C24 1.374(6)
C22 C23 1.392(5)
C15 C14 1.369(6)
C8 C7 1.369(5)
C23 C24 1.358(6)
C13 C14 1.360(6)
C30 C31 1.367(6)
C17 C18 1.515(5)
C48 N3 1.117(6)
C48 C33 1.442(6)
